data_7228820
loop_
_publ_author_name
'Ohmura, Tetsushi'
'Setoyama, Norihiko'
'Mukae, Yusuke'
'Usuki, Arimitsu'
'Senda, Shunsuke'
'Matsumoto, Tsuyoshi'
'Tatsumi, Kazuyuki'

_publ_section_title
;
 Supramolecular Porphyrin-Based Metal-Organic Frameworks: Cu(II)
 Naphthoate-Cu(II) TetraPyridyl Porphine Structures Exhibiting Selective
 CO2/N2 Separation
;
_journal_name_full CrystEngComm
_journal_paper_doi 10.1039/C7CE01138E
_journal_year 2017
_chemical_formula_moiety 'C7 H7 Cu0.63 N O2'
_chemical_formula_sum 'C7 H7 Cu0.63 N O2'
_chemical_formula_weight 177.17
_chemical_name_systematic CuAcO-CuTPyP
_space_group_crystal_system tetragonal
_space_group_IT_number 139
_space_group_name_Hall '-I 4 2'
_space_group_name_H-M_alt 'I 4/m m m'
_symmetry_space_group_name_Hall '-I 4 2'
_symmetry_space_group_name_H-M 'I 4/m m m'
_atom_sites_solution_hydrogens geom
_atom_sites_solution_primary direct
_atom_sites_solution_secondary difmap
_audit_update_record
;
2017-06-18 deposited with the CCDC.
2017-08-01 downloaded from the CCDC.
;
_cell_angle_alpha 90.0000
_cell_angle_beta 90.0000
_cell_angle_gamma 90.0000
_cell_formula_units_Z 16
_cell_length_a 22.3460(7)
_cell_length_b 22.3460(7)
_cell_length_c 14.2977(7)
_cell_measurement_reflns_used 8555
_cell_measurement_temperature 113
_cell_measurement_theta_max 27.49
_cell_measurement_theta_min 3.08
_cell_volume 7139.5(5)
_computing_cell_refinement 'CrystalClear-SM Expert 2.1 b29'
_computing_data_collection 'CrystalClear-SM Expert 2.1 b29 (Rigaku, 2013)'
_computing_data_reduction 'CrystalClear-SM Expert 2.1 b29'
_computing_molecular_graphics 'CrystalStructure 4.2'
_computing_publication_material 'CrystalStructure 4.2 (Rigaku, 2015)'
_computing_structure_refinement 'SHELXL97 (Sheldrick, 2008)'
_computing_structure_solution 'SIR2014 (Burla, et al., 2014)'
_diffrn_ambient_temperature 113
_diffrn_detector_area_resol_mean 14.629
_diffrn_measured_fraction_theta_full 0.997
_diffrn_measured_fraction_theta_max 0.997
_diffrn_measurement_device_type 'Rigaku Mercury70'
_diffrn_measurement_method \w
_diffrn_radiation_type 'Mo K\a'
_diffrn_radiation_wavelength 0.71075
_diffrn_reflns_av_R_equivalents 0.0461
_diffrn_reflns_Laue_measured_fraction_full 0.000
_diffrn_reflns_Laue_measured_fraction_max 0.000
_diffrn_reflns_limit_h_max 23
_diffrn_reflns_limit_h_min -28
_diffrn_reflns_limit_k_max 29
_diffrn_reflns_limit_k_min -29
_diffrn_reflns_limit_l_max 18
_diffrn_reflns_limit_l_min -17
_diffrn_reflns_number 28560
_diffrn_reflns_point_group_measured_fraction_full 0.000
_diffrn_reflns_point_group_measured_fraction_max 0.000
_diffrn_reflns_theta_full 27.500
_diffrn_reflns_theta_max 27.500
_diffrn_reflns_theta_min 3.084
_diffrn_standards_number 0
_exptl_absorpt_coefficient_mu 0.769
_exptl_absorpt_correction_T_max 0.962
_exptl_absorpt_correction_T_min 0.645
_exptl_absorpt_correction_type multi-scan
_exptl_absorpt_process_details 'REQAB (Rigaku, 1998)'
_exptl_crystal_colour red-brown
_exptl_crystal_density_diffrn 0.659
_exptl_crystal_density_method 'not measured'
_exptl_crystal_description plate
_exptl_crystal_F_000 1444.32
_exptl_crystal_size_max 0.200
_exptl_crystal_size_mid 0.200
_exptl_crystal_size_min 0.050
_refine_diff_density_max 0.72
_refine_diff_density_min -0.29
_refine_ls_extinction_method none
_refine_ls_goodness_of_fit_ref 1.148
_refine_ls_hydrogen_treatment constr
_refine_ls_number_parameters 74
_refine_ls_number_reflns 2323
_refine_ls_number_restraints 0
_refine_ls_R_factor_all 0.0709
_refine_ls_R_factor_gt 0.0486
_refine_ls_shift/su_max 0.000
_refine_ls_structure_factor_coef Fsqd
_refine_ls_weighting_details 'w = 1/[\s^2^(Fo^2^)+(0.1000P)^2^] where P=(Fo^2^+2Fc^2^)/3'
_refine_ls_weighting_scheme calc
_refine_ls_wR_factor_gt 0.1624
_refine_ls_wR_factor_ref 0.1721
_reflns_number_gt 1517
_reflns_number_total 2323
_reflns_threshold_expression F^2^>2.0\s(F^2^)
_cod_data_source_file c7ce01138e2.cif
_cod_data_source_block CuAcO-CuTPyP
_cod_database_code 7228820
_platon_squeeze_void_probe_radius 1.20

loop_
_symmetry_equiv_pos_as_xyz
'x, y, z'
'-x, -y, z'
'-x, y, z'
'x, -y, z'
'-y, x, z'
'y, -x, z'
'y, x, z'
'-y, -x, z'
'x+1/2, y+1/2, z+1/2'
'-x+1/2, -y+1/2, z+1/2'
'-x+1/2, y+1/2, z+1/2'
'x+1/2, -y+1/2, z+1/2'
'-y+1/2, x+1/2, z+1/2'
'y+1/2, -x+1/2, z+1/2'
'y+1/2, x+1/2, z+1/2'
'-y+1/2, -x+1/2, z+1/2'
'-x, -y, -z'
'x, y, -z'
'x, -y, -z'
'-x, y, -z'
'y, -x, -z'
'-y, x, -z'
'-y, -x, -z'
'y, x, -z'
'-x+1/2, -y+1/2, -z+1/2'
'x+1/2, y+1/2, -z+1/2'
'x+1/2, -y+1/2, -z+1/2'
'-x+1/2, y+1/2, -z+1/2'
'y+1/2, -x+1/2, -z+1/2'
'-y+1/2, x+1/2, -z+1/2'
'-y+1/2, -x+1/2, -z+1/2'
'y+1/2, x+1/2, -z+1/2'

loop_
_atom_site_label
_atom_site_type_symbol
_atom_site_fract_x
_atom_site_fract_y
_atom_site_fract_z
_atom_site_U_iso_or_equiv
_atom_site_adp_type
_atom_site_occupancy
_atom_site_symmetry_multiplicity
_atom_site_calc_flag
_atom_site_refinement_flags
Cu1 Cu 0.5000 0.5000 1.0000 0.0588(4) Uani 1 16 d S
Cu2 Cu 0.5000 0.05845(2) 1.0000 0.0812(3) Uani 1 4 d S
O1 O 0.43793(8) 0.04988(7) 0.90353(17) 0.0918(7) Uani 1 1 d .
N1 N 0.56336(10) 0.43664(10) 1.0000 0.0648(11) Uani 1 4 d S
N2 N 0.5000 0.15531(16) 1.0000 0.0803(12) Uani 1 4 d S
C1 C 0.55519(13) 0.37564(12) 1.0000 0.0739(11) Uani 1 2 d S
C3 C 0.61181(14) 0.34605(14) 1.0000 0.0970(13) Uani 1 2 d S
H3 H 0.6182 0.3040 1.0000 0.116 Uiso 1 2 calc SR
C5 C 0.5000 0.34673(17) 1.0000 0.0686(13) Uani 1 4 d S
C6 C 0.5000 0.27964(17) 1.0000 0.0743(15) Uani 1 4 d S
C7 C 0.5260(2) 0.24796(19) 0.9286(4) 0.0805(14) Uani 0.50 1 d P
C9 C 0.5248(2) 0.1854(2) 0.9297(4) 0.0820(15) Uani 0.50 1 d P
C11 C 0.41988(17) 0.0000 0.8738(3) 0.0837(11) Uani 1 2 d S
C12 C 0.37330(18) 0.0000 0.8003(3) 0.0990(13) Uani 1 2 d S
H12A H 0.3884 0.0208 0.7448 0.119 Uiso 1 1 calc R
H12B H 0.3375 0.0205 0.8236 0.119 Uiso 1 1 calc R
H12C H 0.3632 -0.0413 0.7839 0.119 Uiso 1 1 calc R

loop_
_atom_site_aniso_label
_atom_site_aniso_U_11
_atom_site_aniso_U_22
_atom_site_aniso_U_33
_atom_site_aniso_U_23
_atom_site_aniso_U_13
_atom_site_aniso_U_12
Cu1 0.0266(3) 0.0266(3) 0.1233(9) 0.000 0.000 0.000
Cu2 0.0591(4) 0.0288(3) 0.1557(8) 0.000 0.000 0.000
O1 0.0671(11) 0.0492(10) 0.159(2) 0.0036(10) -0.0096(11) 0.0031(7)
N1 0.0309(9) 0.0309(9) 0.133(3) 0.000 0.000 -0.0022(12)
N2 0.066(2) 0.0327(18) 0.142(4) 0.000 0.000 0.000
C1 0.0392(15) 0.0302(13) 0.152(3) 0.000 0.000 0.0032(11)
C3 0.0428(16) 0.0356(15) 0.213(4) 0.000 0.000 0.0086(12)
C5 0.044(2) 0.0269(17) 0.135(4) 0.000 0.000 0.000
C6 0.047(2) 0.0292(19) 0.147(5) 0.000 0.000 0.000
C7 0.071(3) 0.038(2) 0.132(4) -0.004(2) 0.010(3) -0.0057(18)
C9 0.076(3) 0.036(2) 0.134(4) -0.005(2) 0.010(3) -0.0078(17)
C11 0.0504(18) 0.066(2) 0.135(3) 0.000 0.004(2) 0.000
C12 0.068(2) 0.091(3) 0.137(4) 0.000 0.006(2) 0.000

loop_
_atom_type_symbol
_atom_type_description
_atom_type_scat_dispersion_real
_atom_type_scat_dispersion_imag
_atom_type_scat_source
C C 0.0033 0.0016
;
International Tables for Crystallography
(Vol. C, Tables 4.2.6.8 and 6.1.1.4)
;
H H 0.0000 0.0000
;
International Tables for Crystallography
(Vol. C, Table 6.1.1.4)
;
N N 0.0061 0.0033
;
International Tables for Crystallography
(Vol. C, Tables 4.2.6.8 and 6.1.1.4)
;
O O 0.0106 0.0060
;
International Tables for Crystallography
(Vol. C, Tables 4.2.6.8 and 6.1.1.4)
;
Cu Cu 0.3201 1.2651
;
International Tables for Crystallography
(Vol. C, Tables 4.2.6.8 and 6.1.1.4)
;

loop_
_geom_angle_atom_site_label_1
_geom_angle_atom_site_label_2
_geom_angle_atom_site_label_3
_geom_angle
_geom_angle_site_symmetry_1
_geom_angle_site_symmetry_3
N1 Cu1 N1 90.0 . 3_655
N1 Cu1 N1 180.0 . 17_667
N1 Cu1 N1 90.0 3_655 17_667
N1 Cu1 N1 89.999(1) . 19_567
N1 Cu1 N1 180.0 3_655 19_567
N1 Cu1 N1 90.0 17_667 19_567
O1 Cu2 O1 89.14(13) 3_655 20_657
O1 Cu2 O1 89.77(12) 3_655 .
O1 Cu2 O1 168.82(10) 20_657 .
O1 Cu2 O1 168.82(10) 3_655 18_557
O1 Cu2 O1 89.77(12) 20_657 18_557
O1 Cu2 O1 89.14(13) . 18_557
O1 Cu2 N2 95.59(5) 3_655 .
O1 Cu2 N2 95.59(5) 20_657 .
O1 Cu2 N2 95.59(5) . .
O1 Cu2 N2 95.59(5) 18_557 .
O1 Cu2 Cu2 84.41(5) 3_655 17_657
O1 Cu2 Cu2 84.41(5) 20_657 17_657
O1 Cu2 Cu2 84.41(5) . 17_657
O1 Cu2 Cu2 84.41(5) 18_557 17_657
N2 Cu2 Cu2 180.0 . 17_657
C11 O1 Cu2 123.3(2) . .
C1 N1 C1 105.3(3) . 23_667
C1 N1 Cu1 127.37(15) . .
C1 N1 Cu1 127.37(15) 23_667 .
C9 N2 C9 98.1(5) 20_657 3_655
C9 N2 C9 49.3(4) 20_657 18_557
C9 N2 C9 119.2(5) 3_655 18_557
C9 N2 C9 119.2(5) 20_657 .
C9 N2 C9 49.3(4) 3_655 .
C9 N2 C9 98.1(5) 18_557 .
C9 N2 Cu2 120.4(2) 20_657 .
C9 N2 Cu2 120.4(2) 3_655 .
C9 N2 Cu2 120.4(2) 18_557 .
C9 N2 Cu2 120.4(2) . .
N1 C1 C5 125.3(3) . .
N1 C1 C3 110.0(3) . .
C5 C1 C3 124.8(3) . .
C3 C3 C1 107.40(17) 23_667 .
C3 C3 H3 126.3 23_667 .
C1 C3 H3 126.3 . .
C1 C5 C1 124.7(4) . 3_655
C1 C5 C6 117.65(18) . .
C1 C5 C6 117.65(18) 3_655 .
C7 C6 C7 96.2(5) 20_657 3_655
C7 C6 C7 50.1(4) 20_657 18_557
C7 C6 C7 117.9(5) 3_655 18_557
C7 C6 C7 117.8(5) 20_657 .
C7 C6 C7 50.1(4) 3_655 .
C7 C6 C7 96.2(5) 18_557 .
C7 C6 C5 121.1(2) 20_657 .
C7 C6 C5 121.1(2) 3_655 .
C7 C6 C5 121.1(2) 18_557 .
C7 C6 C5 121.1(2) . .
C7 C7 C6 64.9(2) 3_655 .
C7 C7 C9 88.9(3) 3_655 .
C6 C7 C9 120.0(5) . .
C7 C7 C9 50.9(2) 3_655 3_655
C6 C7 C9 97.3(4) . 3_655
C9 C7 C9 38.1(3) . 3_655
C9 C9 N2 65.3(2) 3_655 .
C9 C9 C7 91.1(2) 3_655 .
N2 C9 C7 121.5(5) . .
C9 C9 C7 50.9(2) 3_655 3_655
N2 C9 C7 97.8(4) . 3_655
C7 C9 C7 40.2(3) . 3_655
C9 C9 C9 90.000(1) 3_655 18_557
N2 C9 C9 41.0(2) . 18_557
C7 C9 C9 90.7(3) . 18_557
C7 C9 C9 90.5(3) 3_655 18_557
O1 C11 O1 124.6(4) . 4
O1 C11 C12 117.7(2) . .
O1 C11 C12 117.7(2) 4 .
C11 C12 H12A 109.5 . .
C11 C12 H12B 109.5 . .
H12A C12 H12B 109.5 . .
C11 C12 H12C 109.5 . .
H12A C12 H12C 109.5 . .
H12B C12 H12C 109.5 . .

loop_
_geom_bond_atom_site_label_1
_geom_bond_atom_site_label_2
_geom_bond_distance
_geom_bond_site_symmetry_2
Cu1 N1 2.002(3) .
Cu1 N1 2.002(3) 3_655
Cu1 N1 2.002(3) 17_667
Cu1 N1 2.002(3) 19_567
Cu2 O1 1.965(2) 3_655
Cu2 O1 1.965(2) 20_657
Cu2 O1 1.965(2) .
Cu2 O1 1.965(2) 18_557
Cu2 N2 2.164(4) .
Cu2 Cu2 2.6124(10) 17_657
O1 C11 1.259(3) .
N1 C1 1.375(3) .
N1 C1 1.375(3) 23_667
N2 C9 1.331(5) 20_657
N2 C9 1.331(5) 3_655
N2 C9 1.331(5) 18_557
N2 C9 1.331(5) .
C1 C5 1.392(3) .
C1 C3 1.428(4) .
C3 C3 1.332(7) 23_667
C3 H3 0.9500 .
C5 C1 1.392(3) 3_655
C5 C6 1.499(5) .
C6 C7 1.372(5) 20_657
C6 C7 1.372(5) 3_655
C6 C7 1.372(5) 18_557
C6 C7 1.372(5) .
C7 C7 1.162(9) 3_655
C7 C9 1.397(6) .
C7 C9 1.801(7) 3_655
C9 C9 1.110(10) 3_655
C9 C7 1.801(7) 3_655
C9 C9 2.010(11) 18_557
C11 O1 1.259(3) 4
C11 C12 1.479(6) .
C12 H12A 0.9800 .
C12 H12B 0.9800 .
C12 H12C 0.9800 .

loop_
_geom_torsion_atom_site_label_1
_geom_torsion_atom_site_label_2
_geom_torsion_atom_site_label_3
_geom_torsion_atom_site_label_4
_geom_torsion
_geom_torsion_site_symmetry_1
_geom_torsion_site_symmetry_4
O1 Cu2 O1 C11 83.5(3) 3_655 .
O1 Cu2 O1 C11 -0.9(3) 20_657 .
O1 Cu2 O1 C11 -85.4(3) 18_557 .
N2 Cu2 O1 C11 179.1(3) . .
Cu2 Cu2 O1 C11 -0.9(3) 17_657 .
N1 Cu1 N1 C1 0.0 3_655 .
N1 Cu1 N1 C1 -163(8) 17_667 .
N1 Cu1 N1 C1 180.0 19_567 .
N1 Cu1 N1 C1 180.0 3_655 23_667
N1 Cu1 N1 C1 17(8) 17_667 23_667
N1 Cu1 N1 C1 0.0 19_567 23_667
O1 Cu2 N2 C9 -163.8(3) 3_655 20_657
O1 Cu2 N2 C9 -74.1(3) 20_657 20_657
O1 Cu2 N2 C9 105.9(3) . 20_657
O1 Cu2 N2 C9 16.2(3) 18_557 20_657
Cu2 Cu2 N2 C9 -131(3) 17_657 20_657
O1 Cu2 N2 C9 74.1(3) 3_655 3_655
O1 Cu2 N2 C9 163.8(3) 20_657 3_655
O1 Cu2 N2 C9 -16.2(3) . 3_655
O1 Cu2 N2 C9 -105.9(3) 18_557 3_655
Cu2 Cu2 N2 C9 107(3) 17_657 3_655
O1 Cu2 N2 C9 -105.9(3) 3_655 18_557
O1 Cu2 N2 C9 -16.2(3) 20_657 18_557
O1 Cu2 N2 C9 163.8(3) . 18_557
O1 Cu2 N2 C9 74.1(3) 18_557 18_557
Cu2 Cu2 N2 C9 -73(3) 17_657 18_557
O1 Cu2 N2 C9 16.2(3) 3_655 .
O1 Cu2 N2 C9 105.9(3) 20_657 .
O1 Cu2 N2 C9 -74.1(3) . .
O1 Cu2 N2 C9 -163.8(3) 18_557 .
Cu2 Cu2 N2 C9 49(3) 17_657 .
C1 N1 C1 C5 180.0 23_667 .
Cu1 N1 C1 C5 0.0 . .
C1 N1 C1 C3 0.0 23_667 .
Cu1 N1 C1 C3 180.0 . .
N1 C1 C3 C3 0.0 . 23_667
C5 C1 C3 C3 180.0 . 23_667
N1 C1 C5 C1 0.0 . 3_655
C3 C1 C5 C1 180.0 . 3_655
N1 C1 C5 C6 180.0 . .
C3 C1 C5 C6 0.0 . .
C1 C5 C6 C7 119.6(3) . 20_657
C1 C5 C6 C7 -60.4(3) 3_655 20_657
C1 C5 C6 C7 -119.6(3) . 3_655
C1 C5 C6 C7 60.4(3) 3_655 3_655
C1 C5 C6 C7 60.4(3) . 18_557
C1 C5 C6 C7 -119.6(3) 3_655 18_557
C1 C5 C6 C7 -60.4(3) . .
C1 C5 C6 C7 119.6(3) 3_655 .
C7 C6 C7 C7 73.6(2) 20_657 3_655
C7 C6 C7 C7 121.4(3) 18_557 3_655
C5 C6 C7 C7 -106.4(2) . 3_655
C7 C6 C7 C9 0.7(3) 20_657 .
C7 C6 C7 C9 -72.9(5) 3_655 .
C7 C6 C7 C9 48.5(6) 18_557 .
C5 C6 C7 C9 -179.3(3) . .
C7 C6 C7 C9 33.3(2) 20_657 3_655
C7 C6 C7 C9 -40.4(4) 3_655 3_655
C7 C6 C7 C9 81.0(4) 18_557 3_655
C5 C6 C7 C9 -146.7(2) . 3_655
C9 N2 C9 C9 -74.39(19) 20_657 3_655
C9 N2 C9 C9 -121.9(3) 18_557 3_655
Cu2 N2 C9 C9 105.61(19) . 3_655
C9 N2 C9 C7 0.7(3) 20_657 .
C9 N2 C9 C7 75.1(5) 3_655 .
C9 N2 C9 C7 -46.8(6) 18_557 .
Cu2 N2 C9 C7 -179.3(3) . .
C9 N2 C9 C7 -34.2(2) 20_657 3_655
C9 N2 C9 C7 40.2(3) 3_655 3_655
C9 N2 C9 C7 -81.7(4) 18_557 3_655
Cu2 N2 C9 C7 145.8(2) . 3_655
C9 N2 C9 C9 47.5(4) 20_657 18_557
C9 N2 C9 C9 121.9(3) 3_655 18_557
Cu2 N2 C9 C9 -132.5(4) . 18_557
C7 C7 C9 C9 0.0 3_655 3_655
C6 C7 C9 C9 60.0(4) . 3_655
C7 C7 C9 N2 -61.5(4) 3_655 .
C6 C7 C9 N2 -1.4(7) . .
C9 C7 C9 N2 -61.5(4) 3_655 .
C6 C7 C9 C7 60.0(4) . 3_655
C9 C7 C9 C7 0.0 3_655 3_655
C7 C7 C9 C9 -90.014(6) 3_655 18_557
C6 C7 C9 C9 -30.0(4) . 18_557
C9 C7 C9 C9 -90.012(6) 3_655 18_557
Cu2 O1 C11 O1 1.9(6) . 4
Cu2 O1 C11 C12 -179.4(3) . .

loop_
_platon_squeeze_void_nr
_platon_squeeze_void_average_x
_platon_squeeze_void_average_y
_platon_squeeze_void_average_z
_platon_squeeze_void_volume
_platon_squeeze_void_count_electrons
_platon_squeeze_void_content
1 -0.004 -0.003 -0.019 4661 970 ' '
